data_2239290
loop_
_publ_author_name
'Yang, Fei-Lin'
'Yang, Dan'

_publ_section_title
;
 Poly[[tetra-\m-cyanido-\k^8^<i>C</i>:<i>N</i>-dodeca-cyanido-\k^12^<i>C</i>-tris(<i>N</i>,<i>N</i>-dimethylformamide-\k<i>O</i>)tris(methanol-\k<i>O</i>)tris(3,4,7,8-tetramethyl-1,10-phenanthroline-\k^2^<i>N</i>,<i>N</i>')trimanganese(II)ditungstate(V)]
 dihydrate]
;
_journal_issue 5
_journal_name_full 'Acta Crystallographica Section E'
_journal_page_first m170
_journal_page_last m171
_journal_paper_doi 10.1107/S1600536814007235
_journal_volume 70
_journal_year 2014
_chemical_formula_iupac '[Mn3 W2 (C N)16 (C16 H16 N2)3 (C3 H7 N O)3 (C H4 O)3], 2H2 O'
_chemical_formula_moiety 'C76 H81 Mn3 N25 O6 W2, 2(H2 O)'
_chemical_formula_sum 'C76 H85 Mn3 N25 O8 W2'
_chemical_formula_weight 2009.20
_chemical_name_systematic
'Poly[[tetra-\m-cyanido-\k^8^<i>C</i>:<i>N</i>-dodeca-cyanido-\k^12^<i>C</i>-tris(<i>N</i>,<i>N</i>-dimethylformamide-\k<i>O</i>)tris(methanol-\k<i>O</i>)tris(3,4,7,8-tetramethyl-1,10-phenanthroline-\k^2^<i>N</i>,<i>N</i>')trimanganese(II)ditungstate(V)] dihydrate]'
_space_group_IT_number 2
_symmetry_cell_setting triclinic
_symmetry_space_group_name_Hall '-P 1'
_symmetry_space_group_name_H-M 'P -1'
_atom_sites_solution_hydrogens mixed
_audit_creation_method SHELXL-2013
_cell_angle_alpha 70.008(2)
_cell_angle_beta 82.663(3)
_cell_angle_gamma 66.129(2)
_cell_formula_units_Z 2
_cell_length_a 15.5038(17)
_cell_length_b 16.4958(18)
_cell_length_c 21.4067(13)
_cell_measurement_reflns_used 9991
_cell_measurement_temperature 291(2)
_cell_measurement_theta_max 27.26
_cell_measurement_theta_min 2.49
_cell_volume 4704.4(8)
_computing_cell_refinement 'SAINT (Bruker, 2004)'
_computing_data_collection 'APEX2 (Bruker, 2004)'
_computing_data_reduction 'SAINT (Bruker, 2004)'
_computing_molecular_graphics 'DIAMOND (Brandenburg, 2006)'
_computing_publication_material 'SHELXTL (Sheldrick, 2008)'
_computing_structure_refinement 'SHELXL2013 (Sheldrick, 2008)'
_computing_structure_solution 'SHELXS97 (Sheldrick, 2008)'
_diffrn_ambient_temperature 291(2)
_diffrn_measured_fraction_theta_full 0.984
_diffrn_measured_fraction_theta_max 0.969
_diffrn_measurement_device_type 'Bruker SMART APEXII'
_diffrn_measurement_method 'phi and omega scans'
_diffrn_radiation_monochromator graphite
_diffrn_radiation_source 'sealed tube'
_diffrn_radiation_type MoK\a
_diffrn_radiation_wavelength 0.71073
_diffrn_reflns_av_R_equivalents 0.0164
_diffrn_reflns_limit_h_max 18
_diffrn_reflns_limit_h_min -18
_diffrn_reflns_limit_k_max 20
_diffrn_reflns_limit_k_min -20
_diffrn_reflns_limit_l_max 26
_diffrn_reflns_limit_l_min -26
_diffrn_reflns_number 35664
_diffrn_reflns_theta_full 25.242
_diffrn_reflns_theta_max 25.998
_diffrn_reflns_theta_min 1.425
_exptl_absorpt_coefficient_mu 2.888
_exptl_absorpt_correction_T_max 0.60
_exptl_absorpt_correction_T_min 0.50
_exptl_absorpt_correction_type multi-scan
_exptl_absorpt_process_details '(SADABS; Bruker, 2004)'
_exptl_crystal_colour brown
_exptl_crystal_density_diffrn 1.418
_exptl_crystal_description block
_exptl_crystal_F_000 2006
_exptl_crystal_size_max 0.240
_exptl_crystal_size_mid 0.200
_exptl_crystal_size_min 0.180
_refine_diff_density_max 1.382
_refine_diff_density_min -0.917
_refine_ls_extinction_method none
_refine_ls_goodness_of_fit_ref 1.045
_refine_ls_hydrogen_treatment constr
_refine_ls_matrix_type full
_refine_ls_number_parameters 1078
_refine_ls_number_reflns 17934
_refine_ls_number_restraints 2
_refine_ls_restrained_S_all 1.045
_refine_ls_R_factor_all 0.0478
_refine_ls_R_factor_gt 0.0461
_refine_ls_shift/su_max 0.002
_refine_ls_shift/su_mean 0.000
_refine_ls_structure_factor_coef Fsqd
_refine_ls_weighting_details
;
 w=1/[\s^2^(Fo^2^)+(0.07P)^2^+1.88P]
 where P=(Fo^2^+2Fc^2^)/3
;
_refine_ls_weighting_scheme calc
_refine_ls_wR_factor_gt 0.1163
_refine_ls_wR_factor_ref 0.1167
_reflns_number_gt 14773
_reflns_number_total 17934
_reflns_threshold_expression I>2\s(I)
_cod_data_source_file rz5113sup1.cf
_cod_data_source_block I
_cod_database_code 2239290
_cod_database_fobs_code 2239290
_shelx_space_group_comment
;
The symmetry employed for this shelxl refinement is uniquely defined
by the following loop, which should always be used as a source of
symmetry information in preference to the above space-group names.
They are only intended as comments.
;
_shelx_estimated_absorpt_t_min 0.544
_shelx_estimated_absorpt_t_max 0.624
_shelxl_version_number 20.13

loop_
_symmetry_equiv_pos_as_xyz
'x, y, z'
'-x, -y, -z'

loop_
_atom_site_type_symbol
_atom_site_label
_atom_site_fract_x
_atom_site_fract_y
_atom_site_fract_z
_atom_site_U_iso_or_equiv
_atom_site_adp_type
_atom_site_calc_flag
_atom_site_occupancy
C C1 0.1521(3) 0.8254(4) 0.0296(3) 0.0359(12) Uani d 1
C C2 0.3782(3) 0.7348(3) 0.1466(2) 0.0310(11) Uani d 1
C C3 0.3539(4) 0.9040(4) 0.0708(3) 0.0429(13) Uani d 1
C C4 0.1993(4) 0.8160(3) 0.1541(3) 0.0354(12) Uani d 1
C C5 0.2751(4) 0.8947(4) -0.0439(3) 0.0396(13) Uani d 1
C C6 0.2926(4) 0.6808(4) 0.0810(3) 0.0389(12) Uani d 1
C C7 0.4185(4) 0.7582(4) 0.0219(3) 0.0457(14) Uani d 1
C C8 0.1791(4) 0.9644(4) 0.0506(3) 0.0357(12) Uani d 1
C C9 0.5504(3) 0.7187(4) 0.3507(2) 0.0358(12) Uani d 1
C C10 0.6241(4) 0.8491(4) 0.4541(3) 0.0377(12) Uani d 1
C C11 0.5441(3) 0.7372(3) 0.5347(2) 0.0301(11) Uani d 1
C C12 0.6920(4) 0.7414(3) 0.3850(3) 0.0344(11) Uani d 1
C C13 0.6214(3) 0.6260(4) 0.4708(3) 0.0342(11) Uani d 1
C C14 0.4292(4) 0.7417(3) 0.4451(2) 0.0325(11) Uani d 1
C C15 0.5299(3) 0.8921(4) 0.3384(3) 0.0351(11) Uani d 1
C C16 0.4397(4) 0.8921(4) 0.4495(3) 0.0351(11) Uani d 1
C C17 -0.2202(4) 0.8318(4) -0.0874(3) 0.0410(13) Uani d 1
H H17 -0.2451 0.8893 -0.0800 0.049 Uiso calc 1
C C18 -0.2813(4) 0.8061(4) -0.1164(3) 0.0391(12) Uani d 1
C C19 -0.2414(4) 0.7213(4) -0.1306(2) 0.0404(13) Uani d 1
C C20 -0.1446(4) 0.6640(4) -0.1161(2) 0.0373(12) Uani d 1
C C21 -0.0995(4) 0.5785(4) -0.1275(3) 0.0459(14) Uani d 1
H H21 -0.1331 0.5579 -0.1472 0.055 Uiso calc 1
C C22 -0.0097(4) 0.5256(4) -0.1110(3) 0.0471(14) Uani d 1
H H22 0.0183 0.4710 -0.1223 0.057 Uiso calc 1
C C23 0.0461(4) 0.5482(3) -0.0768(2) 0.0350(11) Uani d 1
C C24 0.1423(4) 0.4928(3) -0.0594(3) 0.0403(12) Uani d 1
C C25 0.1892(4) 0.5245(4) -0.0273(3) 0.0394(12) Uani d 1
C C26 0.1365(4) 0.6138(4) -0.0141(3) 0.0395(12) Uani d 1
H H26 0.1668 0.6342 0.0084 0.047 Uiso calc 1
C C27 0.0028(3) 0.6366(4) -0.0651(3) 0.0355(11) Uani d 1
C C28 -0.0929(4) 0.6942(4) -0.0845(2) 0.0373(12) Uani d 1
C C29 -0.3840(4) 0.8691(4) -0.1280(3) 0.0490(15) Uani d 1
H H29A -0.3984 0.8918 -0.1746 0.073 Uiso calc 1
H H29B -0.3972 0.9210 -0.1125 0.073 Uiso calc 1
H H29C -0.4218 0.8346 -0.1042 0.073 Uiso calc 1
C C30 -0.2991(4) 0.6941(4) -0.1652(3) 0.0499(15) Uani d 1
H H30A -0.3647 0.7325 -0.1636 0.075 Uiso calc 1
H H30B -0.2892 0.6295 -0.1434 0.075 Uiso calc 1
H H30C -0.2800 0.7029 -0.2107 0.075 Uiso calc 1
C C31 0.1926(4) 0.4025(4) -0.0733(3) 0.0524(15) Uani d 1
H H31A 0.2113 0.4146 -0.1190 0.079 Uiso calc 1
H H31B 0.1514 0.3695 -0.0648 0.079 Uiso calc 1
H H31C 0.2475 0.3651 -0.0451 0.079 Uiso calc 1
C C32 0.2883(4) 0.4722(4) -0.0034(3) 0.0499(15) Uani d 1
H H32A 0.2964 0.4102 0.0248 0.075 Uiso calc 1
H H32B 0.3032 0.5039 0.0213 0.075 Uiso calc 1
H H32C 0.3295 0.4688 -0.0407 0.075 Uiso calc 1
C C33 0.5531(4) 0.4911(4) 0.1545(3) 0.0396(13) Uani d 1
H H33 0.4911 0.5346 0.1478 0.048 Uiso calc 1
C C34 0.5804(4) 0.4181(4) 0.1271(3) 0.0458(14) Uani d 1
C C35 0.6719(4) 0.3496(4) 0.1393(3) 0.0416(13) Uani d 1
C C36 0.7347(4) 0.3573(4) 0.1769(2) 0.0355(11) Uani d 1
C C37 0.8265(4) 0.2962(4) 0.1901(3) 0.0396(12) Uani d 1
H H37 0.8478 0.2457 0.1741 0.048 Uiso calc 1
C C38 0.8898(4) 0.3034(4) 0.2252(3) 0.0468(14) Uani d 1
H H38 0.9518 0.2602 0.2315 0.056 Uiso calc 1
C C39 0.8564(3) 0.3825(4) 0.2529(2) 0.0345(11) Uani d 1
C C40 0.9163(4) 0.3951(4) 0.2905(3) 0.0391(12) Uani d 1
C C41 0.8787(4) 0.4701(4) 0.3136(2) 0.0357(11) Uani d 1
C C42 0.7823(4) 0.5281(4) 0.3031(3) 0.0384(12) Uani d 1
H H42 0.7566 0.5759 0.3219 0.046 Uiso calc 1
C C43 0.7631(3) 0.4459(3) 0.2411(2) 0.0314(11) Uani d 1
C C44 0.7007(3) 0.4341(3) 0.2017(2) 0.0321(11) Uani d 1
C C45 0.5094(4) 0.4124(4) 0.0877(3) 0.0490(15) Uani d 1
H H45A 0.5329 0.4133 0.0439 0.073 Uiso calc 1
H H45B 0.4507 0.4648 0.0847 0.073 Uiso calc 1
H H45C 0.4998 0.3554 0.1098 0.073 Uiso calc 1
C C46 0.7036(4) 0.2726(4) 0.1097(3) 0.0451(14) Uani d 1
H H46A 0.6978 0.2180 0.1419 0.068 Uiso calc 1
H H46B 0.7683 0.2585 0.0967 0.068 Uiso calc 1
H H46C 0.6652 0.2919 0.0714 0.068 Uiso calc 1
C C47 1.0180(4) 0.3308(4) 0.3010(3) 0.0486(15) Uani d 1
H H47A 1.0508 0.3560 0.3195 0.073 Uiso calc 1
H H47B 1.0454 0.3246 0.2592 0.073 Uiso calc 1
H H47C 1.0232 0.2705 0.3310 0.073 Uiso calc 1
C C48 0.9371(4) 0.4916(4) 0.3514(3) 0.0416(13) Uani d 1
H H48A 0.9800 0.4343 0.3807 0.062 Uiso calc 1
H H48B 0.8965 0.5299 0.3770 0.062 Uiso calc 1
H H48C 0.9721 0.5244 0.3208 0.062 Uiso calc 1
C C49 0.9022(4) 0.7775(3) 0.4635(2) 0.0354(11) Uani d 1
H H49 0.8532 0.7790 0.4417 0.042 Uiso calc 1
C C50 0.9923(3) 0.7061(4) 0.4656(2) 0.0333(11) Uani d 1
C C51 1.0648(4) 0.7027(4) 0.4979(3) 0.0420(13) Uani d 1
C C52 1.0468(2) 0.7745(2) 0.52851(17) 0.0415(13) Uani d 1
C C53 1.11751(17) 0.7759(2) 0.56158(18) 0.0437(14) Uani d 1
H H53 1.1782 0.7304 0.5644 0.052 Uiso calc 1
C C54 1.09746(18) 0.8453(2) 0.59036(16) 0.0388(12) Uani d 1
H H54 1.1448 0.8462 0.6125 0.047 Uiso calc 1
C C55 1.0067(2) 0.9133(2) 0.58607(16) 0.0323(11) Uani d 1
C C59 0.93601(15) 0.9120(2) 0.55300(17) 0.0328(11) Uani d 1
C C60 0.95606(18) 0.8426(2) 0.52422(17) 0.0356(12) Uani d 1
C C56 0.9821(4) 0.9883(4) 0.6154(3) 0.0386(12) Uani d 1
C C57 0.8944(3) 1.0571(4) 0.6045(2) 0.0335(11) Uani d 1
C C58 0.8272(4) 1.0498(4) 0.5679(3) 0.0371(12) Uani d 1
H H58 0.7672 1.0970 0.5604 0.045 Uiso calc 1
C C61 1.0044(4) 0.6359(4) 0.4306(3) 0.0426(13) Uani d 1
H H61A 1.0507 0.6388 0.3964 0.064 Uiso calc 1
H H61B 0.9453 0.6507 0.4111 0.064 Uiso calc 1
H H61C 1.0249 0.5740 0.4623 0.064 Uiso calc 1
C C62 1.1618(4) 0.6307(4) 0.4991(3) 0.0408(13) Uani d 1
H H62A 1.1618 0.5900 0.4760 0.061 Uiso calc 1
H H62B 1.1819 0.5948 0.5443 0.061 Uiso calc 1
H H62C 1.2041 0.6609 0.4777 0.061 Uiso calc 1
C C63 1.0555(4) 0.9869(4) 0.6562(3) 0.0439(13) Uani d 1
H H63A 1.0461 1.0499 0.6515 0.066 Uiso calc 1
H H63B 1.1173 0.9560 0.6410 0.066 Uiso calc 1
H H63C 1.0498 0.9538 0.7021 0.066 Uiso calc 1
C C64 0.8631(4) 1.1363(4) 0.6303(3) 0.0445(13) Uani d 1
H H64A 0.8487 1.1161 0.6766 0.067 Uiso calc 1
H H64B 0.8079 1.1854 0.6062 0.067 Uiso calc 1
H H64C 0.9125 1.1591 0.6250 0.067 Uiso calc 1
C C65 -0.1503(5) 0.7056(5) 0.2047(4) 0.070(2) Uani d 1
H H65A -0.1856 0.7061 0.1707 0.106 Uiso calc 1
H H65B -0.1891 0.7108 0.2429 0.106 Uiso calc 1
H H65C -0.0957 0.6481 0.2168 0.106 Uiso calc 1
C C66 -0.1321(6) 0.8402(5) 0.2256(3) 0.069(2) Uani d 1
H H66A -0.0717 0.8377 0.2342 0.103 Uiso calc 1
H H66B -0.1588 0.8142 0.2667 0.103 Uiso calc 1
H H66C -0.1733 0.9041 0.2052 0.103 Uiso calc 1
C C67 -0.0962(5) 0.8135(4) 0.1114(3) 0.0544(16) Uani d 1
H H67 -0.0901 0.8709 0.0949 0.065 Uiso calc 1
C C68 0.0515(3) 0.9458(4) -0.1466(3) 0.0381(12) Uani d 1
H H68A -0.0014 1.0033 -0.1492 0.057 Uiso calc 1
H H68B 0.0816 0.9508 -0.1890 0.057 Uiso calc 1
H H68C 0.0956 0.9339 -0.1137 0.057 Uiso calc 1
C C69 0.6410(5) 0.8428(4) 0.0452(3) 0.0575(17) Uani d 1
H H69A 0.7080 0.8242 0.0395 0.086 Uiso calc 1
H H69B 0.6091 0.8997 0.0103 0.086 Uiso calc 1
H H69C 0.6228 0.7945 0.0435 0.086 Uiso calc 1
C C70 0.6049(4) 0.9500(4) 0.1132(3) 0.0505(15) Uani d 1
H H70A 0.5856 0.9536 0.1569 0.076 Uiso calc 1
H H70B 0.5581 0.9990 0.0812 0.076 Uiso calc 1
H H70C 0.6642 0.9569 0.1033 0.076 Uiso calc 1
C C71 0.6026(4) 0.7898(4) 0.1670(3) 0.0419(13) Uani d 1
H H71 0.5832 0.8049 0.2060 0.050 Uiso calc 1
C C72 0.5586(6) 0.4704(6) 0.3905(3) 0.076(2) Uani d 1
H H72A 0.6139 0.4141 0.3948 0.114 Uiso calc 1
H H72B 0.5104 0.4558 0.4193 0.114 Uiso calc 1
H H72C 0.5739 0.5139 0.4027 0.114 Uiso calc 1
C C73 0.5550(4) 1.1644(4) 0.2629(3) 0.0566(16) Uani d 1
H H73A 0.5153 1.2081 0.2849 0.085 Uiso calc 1
H H73B 0.5216 1.1293 0.2573 0.085 Uiso calc 1
H H73C 0.5720 1.1977 0.2201 0.085 Uiso calc 1
C C74 0.7089(4) 1.0296(5) 0.2743(3) 0.0578(17) Uani d 1
H H74A 0.7720 1.0144 0.2872 0.087 Uiso calc 1
H H74B 0.7029 1.0549 0.2267 0.087 Uiso calc 1
H H74C 0.6954 0.9741 0.2895 0.087 Uiso calc 1
C C75 0.6556(4) 1.0941(4) 0.3687(3) 0.0411(13) Uani d 1
H H75 0.6065 1.1348 0.3866 0.049 Uiso calc 1
C C76 0.6534(4) 0.8406(4) 0.6353(3) 0.0442(13) Uani d 1
H H76A 0.6257 0.8946 0.6498 0.066 Uiso calc 1
H H76B 0.6650 0.7850 0.6731 0.066 Uiso calc 1
H H76C 0.6109 0.8435 0.6049 0.066 Uiso calc 1
Mn Mn1 -0.03069(5) 0.81206(5) -0.02729(3) 0.02748(16) Uani d 1
Mn Mn2 0.56980(5) 0.60947(5) 0.24169(3) 0.02728(16) Uani d 1
Mn Mn3 0.74155(5) 0.94644(5) 0.50428(4) 0.02783(16) Uani d 1
N N1 0.0866(3) 0.8243(3) 0.0120(2) 0.0336(9) Uani d 1
N N2 0.4310(3) 0.6892(3) 0.1902(2) 0.0380(10) Uani d 1
N N3 0.3941(3) 0.9495(3) 0.0763(2) 0.0441(11) Uani d 1
N N4 0.1516(3) 0.8172(3) 0.1998(2) 0.0467(12) Uani d 1
N N5 0.2666(3) 0.9319(3) -0.0990(2) 0.0387(10) Uani d 1
N N6 0.2984(3) 0.6095(3) 0.0904(2) 0.0465(12) Uani d 1
N N7 0.4890(3) 0.7237(3) 0.0028(2) 0.0462(11) Uani d 1
N N8 0.1279(3) 1.0414(3) 0.04165(19) 0.0287(9) Uani d 1
N N9 0.5485(3) 0.6895(3) 0.3092(2) 0.0389(10) Uani d 1
N N10 0.6631(3) 0.8854(3) 0.4688(2) 0.0378(10) Uani d 1
N N11 0.5381(3) 0.7220(3) 0.5902(2) 0.0447(11) Uani d 1
N N12 0.7669(3) 0.7213(3) 0.3624(2) 0.0446(11) Uani d 1
N N13 0.6539(3) 0.5467(3) 0.4967(2) 0.0537(14) Uani d 1
N N14 0.3619(3) 0.7270(3) 0.4550(2) 0.0439(11) Uani d 1
N N15 0.5146(3) 0.9545(3) 0.2906(2) 0.0469(12) Uani d 1
N N16 0.3781(3) 0.9527(3) 0.4608(2) 0.0380(10) Uani d 1
N N17 -0.1326(3) 0.7784(3) -0.0715(2) 0.0351(10) Uani d 1
N N18 0.0488(3) 0.6653(3) -0.0330(2) 0.0369(10) Uani d 1
N N19 0.6115(3) 0.5017(3) 0.1901(2) 0.0362(10) Uani d 1
N N20 0.7263(3) 0.5166(3) 0.26685(19) 0.0342(10) Uani d 1
N N21 0.8853(3) 0.8417(3) 0.4914(2) 0.0353(10) Uani d 1
N N22 0.8461(3) 0.9800(3) 0.5443(2) 0.0334(9) Uani d 1
N N23 -0.1205(4) 0.7845(4) 0.1795(3) 0.0560(13) Uani d 1
N N24 0.6151(3) 0.8585(3) 0.1104(2) 0.0462(11) Uani d 1
N N25 0.6421(3) 1.0991(3) 0.3038(2) 0.0452(11) Uani d 1
O O1 -0.0828(3) 0.7703(3) 0.07290(18) 0.0450(9) Uani d 1
O O2 0.0193(2) 0.8697(2) -0.12824(16) 0.0358(8) Uani d 1
H H2B -0.0315 0.8889 -0.1590 0.043 Uiso d 1
O O3 0.6160(3) 0.7103(2) 0.16782(18) 0.0409(9) Uani d 1
O O4 0.5258(3) 0.5103(3) 0.32424(17) 0.0441(9) Uani d 1
H H4B 0.5367 0.4582 0.3087 0.053 Uiso d 1
O O5 0.7262(2) 1.0410(3) 0.40470(17) 0.0413(9) Uani d 1
O O6 0.7408(3) 0.8384(3) 0.60266(18) 0.0430(9) Uani d 1
H H6B 0.7790 0.8422 0.6333 0.052 Uiso d 1
O O1W 0.1213(11) 0.5827(10) 0.2403(7) 0.068(5) Uani d 0.310(9)
H H1WA 0.0723 0.5730 0.2375 0.101 Uiso d 0.310(9)
H H1WC 0.1161 0.6025 0.2729 0.101 Uiso d 0.310(9)
O O2W 0.6638(11) 0.2913(11) 0.3608(8) 0.060(5) Uani d 0.275(9)
H H2WA 0.6680 0.2473 0.3970 0.090 Uiso d 0.275(9)
H H2WB 0.6954 0.2685 0.3310 0.090 Uiso d 0.275(9)
O O3W 0.6552(8) 0.6032(7) 0.7210(5) 0.061(4) Uani d 0.415(9)
H H3WA 0.7098 0.5793 0.7385 0.092 Uiso d 0.415(9)
H H3WC 0.6157 0.5928 0.7508 0.092 Uiso d 0.415(9)
O O4W 0.8202(8) 0.6538(7) 0.6107(5) 0.042(3) Uani d 0.335(9)
H H4WD 0.7795 0.6403 0.6381 0.050 Uiso d 0.335(9)
H H4WB 0.8648 0.6038 0.6082 0.062 Uiso d 0.335(9)
O O5W 0.2852(10) 0.6327(9) 0.3382(6) 0.049(4) Uani d 0.288(9)
H H5WA 0.2558 0.6154 0.3178 0.073 Uiso d 0.288(9)
H H5WB 0.2457 0.6725 0.3554 0.073 Uiso d 0.288(9)
O O6W 0.7496(6) 1.0023(5) 0.7488(4) 0.028(3) Uani d 0.377(9)
H H6WB 0.6909 1.0140 0.7492 0.042 Uiso d 0.377(9)
H H6WC 0.7735 0.9904 0.7134 0.042 Uiso d 0.377(9)
W W1 0.28113(2) 0.82252(2) 0.06363(2) 0.03084(7) Uani d 1
W W2 0.55316(2) 0.77498(2) 0.42800(2) 0.02667(7) Uani d 1

loop_
_atom_site_aniso_label
_atom_site_aniso_U_11
_atom_site_aniso_U_22
_atom_site_aniso_U_33
_atom_site_aniso_U_12
_atom_site_aniso_U_13
_atom_site_aniso_U_23
C1 0.025(3) 0.046(3) 0.041(3) -0.011(2) -0.006(2) -0.020(2)
C2 0.026(2) 0.039(3) 0.031(3) -0.015(2) -0.006(2) -0.010(2)
C3 0.037(3) 0.037(3) 0.048(3) -0.015(2) -0.020(3) 0.003(3)
C4 0.033(3) 0.034(3) 0.029(3) -0.006(2) -0.013(2) -0.003(2)
C5 0.049(3) 0.035(3) 0.032(3) -0.011(3) -0.008(2) -0.009(2)
C6 0.032(3) 0.040(3) 0.046(3) -0.012(2) -0.009(2) -0.015(3)
C7 0.028(3) 0.068(4) 0.037(3) -0.012(3) -0.012(2) -0.016(3)
C8 0.036(3) 0.034(3) 0.041(3) -0.020(2) 0.004(2) -0.008(2)
C9 0.033(3) 0.044(3) 0.033(3) -0.010(2) -0.002(2) -0.020(2)
C10 0.042(3) 0.036(3) 0.038(3) -0.021(2) -0.008(2) -0.005(2)
C11 0.031(3) 0.033(3) 0.030(3) -0.014(2) -0.005(2) -0.012(2)
C12 0.031(3) 0.037(3) 0.034(3) -0.011(2) -0.007(2) -0.011(2)
C13 0.028(3) 0.035(3) 0.035(3) -0.006(2) 0.006(2) -0.015(2)
C14 0.032(3) 0.025(2) 0.033(3) -0.003(2) -0.013(2) -0.006(2)
C15 0.030(3) 0.035(3) 0.034(3) -0.008(2) 0.002(2) -0.009(2)
C16 0.031(3) 0.034(3) 0.039(3) -0.007(2) -0.008(2) -0.014(2)
C17 0.027(3) 0.044(3) 0.054(4) -0.014(2) -0.003(2) -0.017(3)
C18 0.034(3) 0.055(3) 0.032(3) -0.027(3) -0.002(2) -0.006(2)
C19 0.052(3) 0.048(3) 0.028(3) -0.030(3) -0.007(2) -0.004(2)
C20 0.048(3) 0.049(3) 0.023(3) -0.026(3) 0.001(2) -0.013(2)
C21 0.059(4) 0.057(4) 0.039(3) -0.036(3) 0.002(3) -0.021(3)
C22 0.053(4) 0.051(3) 0.039(3) -0.021(3) -0.005(3) -0.013(3)
C23 0.043(3) 0.033(3) 0.032(3) -0.017(2) 0.004(2) -0.012(2)
C24 0.048(3) 0.027(3) 0.040(3) -0.009(2) -0.005(2) -0.009(2)
C25 0.043(3) 0.038(3) 0.032(3) -0.013(2) -0.005(2) -0.006(2)
C26 0.039(3) 0.036(3) 0.040(3) -0.016(2) -0.009(2) -0.002(2)
C27 0.030(3) 0.038(3) 0.034(3) -0.011(2) 0.006(2) -0.011(2)
C28 0.038(3) 0.051(3) 0.033(3) -0.023(3) 0.003(2) -0.020(2)
C29 0.032(3) 0.071(4) 0.034(3) -0.017(3) -0.001(2) -0.008(3)
C30 0.045(3) 0.065(4) 0.047(4) -0.027(3) -0.002(3) -0.019(3)
C31 0.064(4) 0.037(3) 0.052(4) -0.019(3) 0.019(3) -0.017(3)
C32 0.049(3) 0.040(3) 0.055(4) -0.022(3) -0.007(3) 0.001(3)
C33 0.033(3) 0.041(3) 0.047(3) -0.009(2) -0.017(2) -0.016(3)
C34 0.049(3) 0.037(3) 0.045(3) -0.005(3) -0.019(3) -0.013(3)
C35 0.057(4) 0.030(3) 0.033(3) -0.014(3) -0.017(3) -0.001(2)
C36 0.038(3) 0.037(3) 0.032(3) -0.012(2) 0.004(2) -0.015(2)
C37 0.036(3) 0.044(3) 0.032(3) -0.014(3) 0.012(2) -0.010(2)
C38 0.033(3) 0.049(3) 0.058(4) -0.014(3) 0.007(3) -0.021(3)
C39 0.032(3) 0.044(3) 0.029(3) -0.021(2) -0.002(2) -0.007(2)
C40 0.033(3) 0.046(3) 0.034(3) -0.011(2) -0.006(2) -0.010(2)
C41 0.036(3) 0.041(3) 0.029(3) -0.020(2) 0.002(2) -0.004(2)
C42 0.035(3) 0.049(3) 0.035(3) -0.019(2) -0.003(2) -0.013(2)
C43 0.030(3) 0.032(3) 0.035(3) -0.016(2) 0.005(2) -0.011(2)
C44 0.031(3) 0.030(3) 0.031(3) -0.010(2) 0.000(2) -0.007(2)
C45 0.048(3) 0.038(3) 0.067(4) -0.012(3) -0.019(3) -0.023(3)
C46 0.049(3) 0.034(3) 0.056(4) -0.012(3) -0.012(3) -0.019(3)
C47 0.041(3) 0.037(3) 0.050(4) -0.003(3) -0.016(3) -0.001(3)
C48 0.030(3) 0.052(3) 0.039(3) -0.018(3) -0.007(2) -0.005(3)
C49 0.032(3) 0.036(3) 0.030(3) -0.006(2) 0.002(2) -0.009(2)
C50 0.025(2) 0.043(3) 0.029(3) -0.015(2) 0.019(2) -0.013(2)
C51 0.026(3) 0.052(3) 0.037(3) -0.007(2) 0.005(2) -0.012(3)
C52 0.033(3) 0.027(3) 0.049(3) -0.003(2) -0.010(2) -0.001(2)
C53 0.035(3) 0.042(3) 0.040(3) 0.006(2) -0.011(2) -0.018(3)
C54 0.023(3) 0.047(3) 0.037(3) -0.005(2) -0.007(2) -0.011(2)
C55 0.023(2) 0.044(3) 0.022(2) -0.009(2) 0.0001(19) -0.007(2)
C59 0.018(2) 0.039(3) 0.037(3) -0.009(2) 0.008(2) -0.013(2)
C60 0.027(3) 0.042(3) 0.040(3) -0.016(2) -0.001(2) -0.012(2)
C56 0.037(3) 0.035(3) 0.035(3) -0.009(2) -0.006(2) -0.005(2)
C57 0.035(3) 0.038(3) 0.030(3) -0.018(2) 0.011(2) -0.013(2)
C58 0.036(3) 0.043(3) 0.039(3) -0.018(2) 0.005(2) -0.020(2)
C61 0.041(3) 0.040(3) 0.043(3) -0.010(3) 0.008(2) -0.018(3)
C62 0.032(3) 0.043(3) 0.035(3) -0.006(2) 0.010(2) -0.011(2)
C63 0.043(3) 0.048(3) 0.043(3) -0.024(3) 0.000(3) -0.009(3)
C64 0.035(3) 0.054(3) 0.047(3) -0.014(3) 0.003(2) -0.025(3)
C65 0.083(5) 0.069(5) 0.070(5) -0.047(4) 0.004(4) -0.015(4)
C66 0.092(6) 0.077(5) 0.050(4) -0.043(4) 0.023(4) -0.030(4)
C67 0.082(5) 0.048(3) 0.036(3) -0.029(3) 0.010(3) -0.015(3)
C68 0.025(3) 0.045(3) 0.042(3) -0.012(2) -0.007(2) -0.011(3)
C69 0.058(4) 0.054(4) 0.047(4) -0.013(3) 0.016(3) -0.016(3)
C70 0.042(3) 0.062(4) 0.054(4) -0.029(3) 0.011(3) -0.018(3)
C71 0.042(3) 0.053(4) 0.030(3) -0.016(3) -0.001(2) -0.014(3)
C72 0.097(6) 0.085(5) 0.038(4) -0.050(5) -0.012(4) 0.012(4)
C73 0.037(3) 0.057(4) 0.053(4) -0.007(3) -0.007(3) -0.002(3)
C74 0.054(4) 0.062(4) 0.038(3) -0.001(3) 0.003(3) -0.021(3)
C75 0.031(3) 0.050(3) 0.042(3) -0.013(3) 0.012(2) -0.022(3)
C76 0.045(3) 0.067(4) 0.029(3) -0.029(3) 0.002(2) -0.017(3)
Mn1 0.0281(4) 0.0317(4) 0.0259(4) -0.0128(3) -0.0077(3) -0.0086(3)
Mn2 0.0288(4) 0.0307(4) 0.0254(4) -0.0115(3) -0.0082(3) -0.0098(3)
Mn3 0.0246(4) 0.0327(4) 0.0286(4) -0.0085(3) -0.0055(3) -0.0136(3)
N1 0.025(2) 0.040(2) 0.035(2) -0.0101(18) -0.0076(18) -0.0114(19)
N2 0.031(2) 0.042(3) 0.036(2) -0.010(2) -0.006(2) -0.009(2)
N3 0.038(3) 0.045(3) 0.047(3) -0.019(2) -0.007(2) -0.006(2)
N4 0.046(3) 0.042(3) 0.031(3) -0.001(2) -0.002(2) -0.005(2)
N5 0.037(2) 0.039(3) 0.033(3) -0.015(2) 0.002(2) -0.004(2)
N6 0.042(3) 0.038(3) 0.056(3) -0.006(2) -0.017(2) -0.017(2)
N7 0.035(3) 0.057(3) 0.048(3) -0.016(2) 0.007(2) -0.024(2)
N8 0.031(2) 0.034(2) 0.026(2) -0.0136(19) -0.0083(17) -0.0106(18)
N9 0.038(2) 0.059(3) 0.024(2) -0.018(2) 0.0104(18) -0.024(2)
N10 0.030(2) 0.036(2) 0.054(3) -0.0117(19) -0.007(2) -0.021(2)
N11 0.042(3) 0.055(3) 0.027(3) -0.025(2) 0.000(2) 0.008(2)
N12 0.036(3) 0.054(3) 0.036(3) -0.013(2) -0.002(2) -0.009(2)
N13 0.041(3) 0.047(3) 0.043(3) 0.018(2) -0.008(2) -0.018(2)
N14 0.036(3) 0.046(3) 0.046(3) -0.017(2) 0.003(2) -0.010(2)
N15 0.051(3) 0.040(3) 0.037(3) -0.014(2) -0.003(2) 0.000(2)
N16 0.030(2) 0.037(2) 0.045(3) -0.005(2) -0.0068(19) -0.017(2)
N17 0.031(2) 0.043(2) 0.036(2) -0.017(2) -0.0013(18) -0.015(2)
N18 0.038(3) 0.037(2) 0.035(2) -0.011(2) 0.0029(19) -0.015(2)
N19 0.035(2) 0.041(2) 0.038(2) -0.0100(19) -0.0023(19) -0.023(2)
N20 0.031(2) 0.046(3) 0.023(2) -0.0094(19) 0.0031(17) -0.0163(19)
N21 0.018(2) 0.043(2) 0.043(3) -0.0078(18) 0.0027(18) -0.019(2)
N22 0.0155(19) 0.036(2) 0.044(3) -0.0046(17) -0.0061(17) -0.012(2)
N23 0.073(4) 0.056(3) 0.046(3) -0.032(3) 0.014(3) -0.020(3)
N24 0.045(3) 0.044(3) 0.044(3) -0.013(2) 0.006(2) -0.015(2)
N25 0.036(3) 0.049(3) 0.043(3) -0.013(2) 0.004(2) -0.013(2)
O1 0.048(2) 0.056(2) 0.036(2) -0.025(2) 0.0110(17) -0.0169(19)
O2 0.0311(19) 0.046(2) 0.0271(18) -0.0147(16) 0.0024(14) -0.0084(16)
O3 0.045(2) 0.036(2) 0.040(2) -0.0166(17) 0.0114(17) -0.0139(17)
O4 0.043(2) 0.048(2) 0.0297(19) -0.0183(18) -0.0015(16) 0.0025(17)
O5 0.032(2) 0.049(2) 0.033(2) -0.0107(17) 0.0025(16) -0.0085(17)
O6 0.042(2) 0.045(2) 0.038(2) -0.0149(18) 0.0020(17) -0.0115(17)
O1W 0.075(11) 0.060(10) 0.062(10) -0.031(8) 0.007(8) -0.010(8)
O2W 0.066(11) 0.059(10) 0.056(10) -0.021(8) 0.019(8) -0.030(8)
O3W 0.072(8) 0.070(8) 0.044(6) -0.031(6) 0.017(5) -0.023(5)
O4W 0.040(7) 0.032(6) 0.043(7) -0.009(5) -0.017(5) 0.001(5)
O5W 0.052(9) 0.042(8) 0.038(8) -0.007(7) 0.021(6) -0.017(6)
O6W 0.027(5) 0.030(5) 0.027(5) -0.016(4) -0.012(4) 0.001(4)
W1 0.02969(12) 0.03556(12) 0.02926(12) -0.01160(9) -0.00575(8) -0.01186(9)
W2 0.02480(11) 0.03159(11) 0.02509(11) -0.00796(8) -0.00767(8) -0.01161(8)

loop_
_atom_type_symbol
_atom_type_description
_atom_type_scat_dispersion_real
_atom_type_scat_dispersion_imag
_atom_type_scat_source
C C 0.0033 0.0016 'International Tables Vol C Tables 4.2.6.8 and 6.1.1.4'
H H 0.0000 0.0000 'International Tables Vol C Tables 4.2.6.8 and 6.1.1.4'
N N 0.0061 0.0033 'International Tables Vol C Tables 4.2.6.8 and 6.1.1.4'
O O 0.0106 0.0060 'International Tables Vol C Tables 4.2.6.8 and 6.1.1.4'
Mn Mn 0.3368 0.7283 'International Tables Vol C Tables 4.2.6.8 and 6.1.1.4'
W W -0.8490 6.8722 'International Tables Vol C Tables 4.2.6.8 and 6.1.1.4'

loop_
_geom_angle_atom_site_label_1
_geom_angle_atom_site_label_2
_geom_angle_atom_site_label_3
_geom_angle_site_symmetry_1
_geom_angle_site_symmetry_3
_geom_angle
N1 C1 W1 . . 178.0(5)
N2 C2 W1 . . 178.6(5)
N3 C3 W1 . . 178.5(5)
N4 C4 W1 . . 175.9(4)
N5 C5 W1 . . 175.8(5)
N6 C6 W1 . . 179.3(5)
N7 C7 W1 . . 177.7(5)
N8 C8 W1 . . 176.7(5)
N9 C9 W2 . . 179.4(5)
N10 C10 W2 . . 178.0(5)
N11 C11 W2 . . 176.5(4)
N12 C12 W2 . . 178.4(5)
N13 C13 W2 . . 175.7(5)
N14 C14 W2 . . 177.3(5)
N15 C15 W2 . . 177.7(5)
N16 C16 W2 . . 178.0(4)
N17 C17 C18 . . 123.2(5)
N17 C17 H17 . . 118.4
C18 C17 H17 . . 118.4
C19 C18 C17 . . 117.8(5)
C19 C18 C29 . . 122.9(5)
C17 C18 C29 . . 119.2(5)
C18 C19 C20 . . 119.6(4)
C18 C19 C30 . . 120.4(5)
C20 C19 C30 . . 119.9(5)
C21 C20 C19 . . 123.6(5)
C21 C20 C28 . . 118.7(5)
C19 C20 C28 . . 117.5(5)
C22 C21 C20 . . 121.7(5)
C22 C21 H21 . . 119.1
C20 C21 H21 . . 119.1
C21 C22 C23 . . 123.3(6)
C21 C22 H22 . . 118.3
C23 C22 H22 . . 118.3
C24 C23 C22 . . 123.9(5)
C24 C23 C27 . . 119.1(4)
C22 C23 C27 . . 116.7(5)
C25 C24 C23 . . 117.9(5)
C25 C24 C31 . . 120.4(5)
C23 C24 C31 . . 121.7(5)
C24 C25 C26 . . 118.5(5)
C24 C25 C32 . . 124.1(5)
C26 C25 C32 . . 117.3(5)
N18 C26 C25 . . 122.4(5)
N18 C26 H26 . . 118.8
C25 C26 H26 . . 118.8
N18 C27 C28 . . 118.6(5)
N18 C27 C23 . . 121.8(5)
C28 C27 C23 . . 119.5(5)
N17 C28 C27 . . 117.8(4)
N17 C28 C20 . . 122.3(5)
C27 C28 C20 . . 119.9(5)
C18 C29 H29A . . 109.5
C18 C29 H29B . . 109.5
H29A C29 H29B . . 109.5
C18 C29 H29C . . 109.5
H29A C29 H29C . . 109.5
H29B C29 H29C . . 109.5
C19 C30 H30A . . 109.5
C19 C30 H30B . . 109.5
H30A C30 H30B . . 109.5
C19 C30 H30C . . 109.5
H30A C30 H30C . . 109.5
H30B C30 H30C . . 109.5
C24 C31 H31A . . 109.5
C24 C31 H31B . . 109.5
H31A C31 H31B . . 109.5
C24 C31 H31C . . 109.5
H31A C31 H31C . . 109.5
H31B C31 H31C . . 109.5
C25 C32 H32A . . 109.5
C25 C32 H32B . . 109.5
H32A C32 H32B . . 109.5
C25 C32 H32C . . 109.5
H32A C32 H32C . . 109.5
H32B C32 H32C . . 109.5
N19 C33 C34 . . 123.9(5)
N19 C33 H33 . . 118.0
C34 C33 H33 . . 118.0
C35 C34 C33 . . 118.8(5)
C35 C34 C45 . . 121.2(5)
C33 C34 C45 . . 119.9(5)
C34 C35 C36 . . 119.1(5)
C34 C35 C46 . . 120.1(5)
C36 C35 C46 . . 120.7(5)
C37 C36 C35 . . 124.2(5)
C37 C36 C44 . . 118.1(5)
C35 C36 C44 . . 117.7(5)
C36 C37 C38 . . 125.3(5)
C36 C37 H37 . . 117.4
C38 C37 H37 . . 117.4
C37 C38 C39 . . 118.3(5)
C37 C38 H38 . . 120.9
C39 C38 H38 . . 120.9
C43 C39 C40 . . 119.2(5)
C43 C39 C38 . . 118.4(4)
C40 C39 C38 . . 122.4(5)
C41 C40 C39 . . 117.7(5)
C41 C40 C47 . . 121.9(5)
C39 C40 C47 . . 120.3(5)
C40 C41 C42 . . 119.8(5)
C40 C41 C48 . . 121.8(5)
C42 C41 C48 . . 118.4(5)
N20 C42 C41 . . 122.1(5)
N20 C42 H42 . . 118.9
C41 C42 H42 . . 118.9
N20 C43 C39 . . 122.1(4)
N20 C43 C44 . . 118.1(4)
C39 C43 C44 . . 119.7(4)
N19 C44 C36 . . 123.9(4)
N19 C44 C43 . . 115.9(4)
C36 C44 C43 . . 120.2(4)
C34 C45 H45A . . 109.5
C34 C45 H45B . . 109.5
H45A C45 H45B . . 109.5
C34 C45 H45C . . 109.5
H45A C45 H45C . . 109.5
H45B C45 H45C . . 109.5
C35 C46 H46A . . 109.5
C35 C46 H46B . . 109.5
H46A C46 H46B . . 109.5
C35 C46 H46C . . 109.5
H46A C46 H46C . . 109.5
H46B C46 H46C . . 109.5
C40 C47 H47A . . 109.5
C40 C47 H47B . . 109.5
H47A C47 H47B . . 109.5
C40 C47 H47C . . 109.5
H47A C47 H47C . . 109.5
H47B C47 H47C . . 109.5
C41 C48 H48A . . 109.5
C41 C48 H48B . . 109.5
H48A C48 H48B . . 109.5
C41 C48 H48C . . 109.5
H48A C48 H48C . . 109.5
H48B C48 H48C . . 109.5
N21 C49 C50 . . 122.2(5)
N21 C49 H49 . . 118.9
C50 C49 H49 . . 118.9
C51 C50 C49 . . 119.5(5)
C51 C50 C61 . . 122.7(5)
C49 C50 C61 . . 117.8(5)
C50 C51 C52 . . 118.7(4)
C50 C51 C62 . . 121.3(5)
C52 C51 C62 . . 120.0(4)
C53 C52 C60 . . 120.0
C53 C52 C51 . . 121.7(3)
C60 C52 C51 . . 118.3(3)
C54 C53 C52 . . 120.0
C54 C53 H53 . . 120.0
C52 C53 H53 . . 120.0
C53 C54 C55 . . 120.0
C53 C54 H54 . . 120.0
C55 C54 H54 . . 120.0
C59 C55 C54 . . 120.0
C59 C55 C56 . . 118.0(3)
C54 C55 C56 . . 122.0(3)
N22 C59 C55 . . 122.6(3)
N22 C59 C60 . . 117.3(3)
C55 C59 C60 . . 120.0
N21 C60 C59 . . 119.6(3)
N21 C60 C52 . . 120.4(3)
C59 C60 C52 . . 120.0
C57 C56 C55 . . 119.0(4)
C57 C56 C63 . . 122.0(5)
C55 C56 C63 . . 119.0(4)
C56 C57 C58 . . 118.1(5)
C56 C57 C64 . . 123.4(5)
C58 C57 C64 . . 118.4(5)
N22 C58 C57 . . 123.9(5)
N22 C58 H58 . . 118.0
C57 C58 H58 . . 118.0
C50 C61 H61A . . 109.5
C50 C61 H61B . . 109.5
H61A C61 H61B . . 109.5
C50 C61 H61C . . 109.5
H61A C61 H61C . . 109.5
H61B C61 H61C . . 109.5
C51 C62 H62A . . 109.5
C51 C62 H62B . . 109.5
H62A C62 H62B . . 109.5
C51 C62 H62C . . 109.5
H62A C62 H62C . . 109.5
H62B C62 H62C . . 109.5
C56 C63 H63A . . 109.5
C56 C63 H63B . . 109.5
H63A C63 H63B . . 109.5
C56 C63 H63C . . 109.5
H63A C63 H63C . . 109.5
H63B C63 H63C . . 109.5
C57 C64 H64A . . 109.5
C57 C64 H64B . . 109.5
H64A C64 H64B . . 109.5
C57 C64 H64C . . 109.5
H64A C64 H64C . . 109.5
H64B C64 H64C . . 109.5
N23 C65 H65A . . 109.5
N23 C65 H65B . . 109.5
H65A C65 H65B . . 109.5
N23 C65 H65C . . 109.5
H65A C65 H65C . . 109.5
H65B C65 H65C . . 109.5
N23 C66 H66A . . 109.5
N23 C66 H66B . . 109.5
H66A C66 H66B . . 109.5
N23 C66 H66C . . 109.5
H66A C66 H66C . . 109.5
H66B C66 H66C . . 109.5
O1 C67 N23 . . 125.9(6)
O1 C67 H67 . . 117.0
N23 C67 H67 . . 117.0
O2 C68 H68A . . 109.5
O2 C68 H68B . . 109.5
H68A C68 H68B . . 109.5
O2 C68 H68C . . 109.5
H68A C68 H68C . . 109.5
H68B C68 H68C . . 109.5
N24 C69 H69A . . 109.5
N24 C69 H69B . . 109.5
H69A C69 H69B . . 109.5
N24 C69 H69C . . 109.5
H69A C69 H69C . . 109.5
H69B C69 H69C . . 109.5
N24 C70 H70A . . 109.5
N24 C70 H70B . . 109.5
H70A C70 H70B . . 109.5
N24 C70 H70C . . 109.5
H70A C70 H70C . . 109.5
H70B C70 H70C . . 109.5
O3 C71 N24 . . 123.4(5)
O3 C71 H71 . . 118.3
N24 C71 H71 . . 118.3
O4 C72 H72A . . 109.5
O4 C72 H72B . . 109.5
H72A C72 H72B . . 109.5
O4 C72 H72C . . 109.5
H72A C72 H72C . . 109.5
H72B C72 H72C . . 109.5
N25 C73 H73A . . 109.5
N25 C73 H73B . . 109.5
H73A C73 H73B . . 109.5
N25 C73 H73C . . 109.5
H73A C73 H73C . . 109.5
H73B C73 H73C . . 109.5
N25 C74 H74A . . 109.5
N25 C74 H74B . . 109.5
H74A C74 H74B . . 109.5
N25 C74 H74C . . 109.5
H74A C74 H74C . . 109.5
H74B C74 H74C . . 109.5
O5 C75 N25 . . 126.7(5)
O5 C75 H75 . . 116.7
N25 C75 H75 . . 116.7
O6 C76 H76A . . 109.5
O6 C76 H76B . . 109.5
H76A C76 H76B . . 109.5
O6 C76 H76C . . 109.5
H76A C76 H76C . . 109.5
H76B C76 H76C . . 109.5
O1 Mn1 N1 . . 90.22(15)
O1 Mn1 N8 . 2_575 90.16(15)
N1 Mn1 N8 . 2_575 94.90(14)
O1 Mn1 O2 . . 173.74(14)
N1 Mn1 O2 . . 87.02(14)
N8 Mn1 O2 2_575 . 84.48(14)
O1 Mn1 N18 . . 96.27(15)
N1 Mn1 N18 . . 97.25(15)
N8 Mn1 N18 2_575 . 166.21(14)
O2 Mn1 N18 . . 89.66(14)
O1 Mn1 N17 . . 93.12(15)
N1 Mn1 N17 . . 170.42(16)
N8 Mn1 N17 2_575 . 94.07(14)
O2 Mn1 N17 . . 90.49(14)
N18 Mn1 N17 . . 73.47(15)
O3 Mn2 N9 . . 88.29(15)
O3 Mn2 O4 . . 174.77(14)
N9 Mn2 O4 . . 86.86(16)
O3 Mn2 N2 . . 86.21(15)
N9 Mn2 N2 . . 97.96(16)
O4 Mn2 N2 . . 96.40(15)
O3 Mn2 N19 . . 98.63(15)
N9 Mn2 N19 . . 167.68(17)
O4 Mn2 N19 . . 85.80(16)
N2 Mn2 N19 . . 92.69(15)
O3 Mn2 N20 . . 87.44(15)
N9 Mn2 N20 . . 97.24(15)
O4 Mn2 N20 . . 91.22(14)
N2 Mn2 N20 . . 163.32(15)
N19 Mn2 N20 . . 73.05(14)
O5 Mn3 N16 . 2_676 92.69(15)
O5 Mn3 N10 . . 85.73(16)
N16 Mn3 N10 2_676 . 98.12(16)
O5 Mn3 O6 . . 169.83(14)
N16 Mn3 O6 2_676 . 87.63(15)
N10 Mn3 O6 . . 84.16(16)
O5 Mn3 N22 . . 99.45(15)
N16 Mn3 N22 2_676 . 92.17(15)
N10 Mn3 N22 . . 168.27(15)
O6 Mn3 N22 . . 90.68(15)
O5 Mn3 N21 . . 96.53(15)
N16 Mn3 N21 2_676 . 164.33(15)
N10 Mn3 N21 . . 95.18(15)
O6 Mn3 N21 . . 85.51(15)
N22 Mn3 N21 . . 73.86(15)
C1 N1 Mn1 . . 174.2(4)
C2 N2 Mn2 . . 157.7(4)
C8 N8 Mn1 . 2_575 178.5(4)
C9 N9 Mn2 . . 168.2(4)
C10 N10 Mn3 . . 175.6(4)
C16 N16 Mn3 . 2_676 171.7(5)
C17 N17 C28 . . 119.5(4)
C17 N17 Mn1 . . 126.1(4)
C28 N17 Mn1 . . 114.4(3)
C26 N18 C27 . . 120.1(4)
C26 N18 Mn1 . . 124.4(4)
C27 N18 Mn1 . . 115.2(3)
C33 N19 C44 . . 116.4(4)
C33 N19 Mn2 . . 125.7(4)
C44 N19 Mn2 . . 117.4(3)
C42 N20 C43 . . 118.8(4)
C42 N20 Mn2 . . 126.0(3)
C43 N20 Mn2 . . 115.2(3)
C49 N21 C60 . . 121.0(4)
C49 N21 Mn3 . . 125.5(3)
C60 N21 Mn3 . . 113.0(3)
C58 N22 C59 . . 118.2(4)
C58 N22 Mn3 . . 126.9(3)
C59 N22 Mn3 . . 114.2(3)
C67 N23 C65 . . 119.4(5)
C67 N23 C66 . . 123.1(5)
C65 N23 C66 . . 116.8(5)
C71 N24 C70 . . 121.4(5)
C71 N24 C69 . . 122.3(5)
C70 N24 C69 . . 116.3(5)
C75 N25 C74 . . 121.0(5)
C75 N25 C73 . . 124.2(5)
C74 N25 C73 . . 114.2(5)
C67 O1 Mn1 . . 123.5(4)
C68 O2 Mn1 . . 123.7(3)
C68 O2 H2B . . 106.5
Mn1 O2 H2B . . 106.5
C71 O3 Mn2 . . 127.4(3)
C72 O4 Mn2 . . 127.3(4)
C72 O4 H4B . . 105.9
Mn2 O4 H4B . . 105.2
C75 O5 Mn3 . . 131.7(3)
C76 O6 Mn3 . . 120.4(3)
C76 O6 H6B . . 106.9
Mn3 O6 H6B . . 107.0
H1WA O1W H1WC . . 109.5
H2WA O2W H2WB . . 109.5
H3WA O3W H3WC . . 109.5
H4WD O4W H4WB . . 109.5
H5WA O5W H5WB . . 109.5
H6WB O6W H6WC . . 109.5
C3 W1 C2 . . 74.74(18)
C3 W1 C4 . . 101.0(2)
C2 W1 C4 . . 72.33(18)
C3 W1 C6 . . 144.32(19)
C2 W1 C6 . . 74.05(18)
C4 W1 C6 . . 85.6(2)
C3 W1 C8 . . 71.71(19)
C2 W1 C8 . . 126.01(19)
C4 W1 C8 . . 74.08(19)
C6 W1 C8 . . 142.57(18)
C3 W1 C7 . . 78.1(2)
C2 W1 C7 . . 73.20(19)
C4 W1 C7 . . 144.41(19)
C6 W1 C7 . . 76.7(2)
C8 W1 C7 . . 135.9(2)
C3 W1 C1 . . 145.66(19)
C2 W1 C1 . . 135.46(19)
C4 W1 C1 . . 79.52(19)
C6 W1 C1 . . 69.94(19)
C8 W1 C1 . . 75.59(18)
C7 W1 C1 . . 121.09(19)
C3 W1 C5 . . 86.2(2)
C2 W1 C5 . . 142.7(2)
C4 W1 C5 . . 143.97(19)
C6 W1 C5 . . 109.0(2)
C8 W1 C5 . . 74.9(2)
C7 W1 C5 . . 71.6(2)
C1 W1 C5 . . 75.3(2)
C13 W2 C15 . . 145.16(19)
C13 W2 C11 . . 70.73(18)
C15 W2 C11 . . 143.17(18)
C13 W2 C14 . . 81.68(18)
C15 W2 C14 . . 108.03(18)
C11 W2 C14 . . 79.00(18)
C13 W2 C12 . . 75.69(19)
C15 W2 C12 . . 78.12(19)
C11 W2 C12 . . 117.69(18)
C14 W2 C12 . . 144.27(18)
C13 W2 C16 . . 139.58(19)
C15 W2 C16 . . 74.13(19)
C11 W2 C16 . . 73.61(19)
C14 W2 C16 . . 73.39(18)
C12 W2 C16 . . 139.65(19)
C13 W2 C9 . . 74.57(19)
C15 W2 C9 . . 76.4(2)
C11 W2 C9 . . 138.27(19)
C14 W2 C9 . . 73.65(19)
C12 W2 C9 . . 73.89(18)
C16 W2 C9 . . 125.42(18)
C13 W2 C10 . . 112.44(19)
C15 W2 C10 . . 79.54(19)
C11 W2 C10 . . 75.67(18)
C14 W2 C10 . . 144.3(2)
C12 W2 C10 . . 71.0(2)
C16 W2 C10 . . 75.58(19)
C9 W2 C10 . . 140.6(2)

loop_
_geom_bond_atom_site_label_1
_geom_bond_atom_site_label_2
_geom_bond_site_symmetry_2
_geom_bond_distance
C1 N1 . 1.138(6)
C1 W1 . 2.192(5)
C2 N2 . 1.152(6)
C2 W1 . 2.162(5)
C3 N3 . 1.193(6)
C3 W1 . 2.125(5)
C4 N4 . 1.149(7)
C4 W1 . 2.172(6)
C5 N5 . 1.125(6)
C5 W1 . 2.193(5)
C6 N6 . 1.091(6)
C6 W1 . 2.173(6)
C7 N7 . 1.107(7)
C7 W1 . 2.190(6)
C8 N8 . 1.156(6)
C8 W1 . 2.174(5)
C9 N9 . 1.154(6)
C9 W2 . 2.168(5)
C10 N10 . 1.137(6)
C10 W2 . 2.175(5)
C11 N11 . 1.127(6)
C11 W2 . 2.154(5)
C12 N12 . 1.160(6)
C12 W2 . 2.161(5)
C13 N13 . 1.147(7)
C13 W2 . 2.145(5)
C14 N14 . 1.143(6)
C14 W2 . 2.160(5)
C15 N15 . 1.145(6)
C15 W2 . 2.149(5)
C16 N16 . 1.142(6)
C16 W2 . 2.166(5)
C17 N17 . 1.296(6)
C17 C18 . 1.455(7)
C17 H17 . 0.9300
C18 C19 . 1.406(8)
C18 C29 . 1.503(7)
C19 C20 . 1.419(8)
C19 C30 . 1.507(7)
C20 C21 . 1.390(8)
C20 C28 . 1.427(7)
C21 C22 . 1.324(8)
C21 H21 . 0.9300
C22 C23 . 1.425(7)
C22 H22 . 0.9300
C23 C24 . 1.417(7)
C23 C27 . 1.434(7)
C24 C25 . 1.397(7)
C24 C31 . 1.490(7)
C25 C26 . 1.472(7)
C25 C32 . 1.482(7)
C26 N18 . 1.305(6)
C26 H26 . 0.9300
C27 N18 . 1.350(6)
C27 C28 . 1.422(7)
C28 N17 . 1.384(6)
C29 H29A . 0.9600
C29 H29B . 0.9600
C29 H29C . 0.9600
C30 H30A . 0.9600
C30 H30B . 0.9600
C30 H30C . 0.9600
C31 H31A . 0.9600
C31 H31B . 0.9600
C31 H31C . 0.9600
C32 H32A . 0.9600
C32 H32B . 0.9600
C32 H32C . 0.9600
C33 N19 . 1.351(6)
C33 C34 . 1.409(7)
C33 H33 . 0.9300
C34 C35 . 1.397(8)
C34 C45 . 1.518(7)
C35 C36 . 1.406(7)
C35 C46 . 1.491(7)
C36 C37 . 1.367(7)
C36 C44 . 1.419(7)
C37 C38 . 1.372(8)
C37 H37 . 0.9300
C38 C39 . 1.492(7)
C38 H38 . 0.9300
C39 C43 . 1.392(7)
C39 C40 . 1.420(7)
C40 C41 . 1.369(7)
C40 C47 . 1.496(7)
C41 C42 . 1.408(7)
C41 C48 . 1.497(7)
C42 N20 . 1.341(6)
C42 H42 . 0.9300
C43 N20 . 1.345(6)
C43 C44 . 1.470(7)
C44 N19 . 1.368(6)
C45 H45A . 0.9600
C45 H45B . 0.9600
C45 H45C . 0.9600
C46 H46A . 0.9600
C46 H46B . 0.9600
C46 H46C . 0.9600
C47 H47A . 0.9600
C47 H47B . 0.9600
C47 H47C . 0.9600
C48 H48A . 0.9600
C48 H48B . 0.9600
C48 H48C . 0.9600
C49 N21 . 1.309(6)
C49 C50 . 1.410(7)
C49 H49 . 0.9300
C50 C51 . 1.366(7)
C50 C61 . 1.521(7)
C51 C52 . 1.459(6)
C51 C62 . 1.489(7)
C52 C53 . 1.3900
C52 C60 . 1.3900
C53 C54 . 1.3900
C53 H53 . 0.9300
C54 C55 . 1.3900
C54 H54 . 0.9300
C55 C59 . 1.3900
C55 C56 . 1.468(6)
C59 N22 . 1.377(4)
C59 C60 . 1.3900
C60 N21 . 1.384(4)
C56 C57 . 1.358(7)
C56 C63 . 1.510(7)
C57 C58 . 1.444(7)
C57 C64 . 1.470(7)
C58 N22 . 1.323(6)
C58 H58 . 0.9300
C61 H61A . 0.9600
C61 H61B . 0.9600
C61 H61C . 0.9600
C62 H62A . 0.9600
C62 H62B . 0.9600
C62 H62C . 0.9600
C63 H63A . 0.9600
C63 H63B . 0.9600
C63 H63C . 0.9600
C64 H64A . 0.9600
C64 H64B . 0.9600
C64 H64C . 0.9600
C65 N23 . 1.463(8)
C65 H65A . 0.9600
C65 H65B . 0.9600
C65 H65C . 0.9600
C66 N23 . 1.514(8)
C66 H66A . 0.9600
C66 H66B . 0.9600
C66 H66C . 0.9600
C67 O1 . 1.212(6)
C67 N23 . 1.424(7)
C67 H67 . 0.9300
C68 O2 . 1.449(6)
C68 H68A . 0.9600
C68 H68B . 0.9600
C68 H68C . 0.9600
C69 N24 . 1.482(7)
C69 H69A . 0.9600
C69 H69B . 0.9600
C69 H69C . 0.9600
C70 N24 . 1.473(7)
C70 H70A . 0.9600
C70 H70B . 0.9600
C70 H70C . 0.9600
C71 O3 . 1.237(6)
C71 N24 . 1.403(7)
C71 H71 . 0.9300
C72 O4 . 1.407(7)
C72 H72A . 0.9600
C72 H72B . 0.9600
C72 H72C . 0.9600
C73 N25 . 1.494(7)
C73 H73A . 0.9600
C73 H73B . 0.9600
C73 H73C . 0.9600
C74 N25 . 1.467(7)
C74 H74A . 0.9600
C74 H74B . 0.9600
C74 H74C . 0.9600
C75 O5 . 1.241(6)
C75 N25 . 1.401(7)
C75 H75 . 0.9300
C76 O6 . 1.437(6)
C76 H76A . 0.9600
C76 H76B . 0.9600
C76 H76C . 0.9600
Mn1 O1 . 2.174(4)
Mn1 N1 . 2.203(4)
Mn1 N8 2_575 2.207(4)
Mn1 O2 . 2.222(3)
Mn1 N18 . 2.269(4)
Mn1 N17 . 2.270(4)
Mn2 O3 . 2.158(4)
Mn2 N9 . 2.185(4)
Mn2 O4 . 2.210(3)
Mn2 N2 . 2.213(4)
Mn2 N19 . 2.242(4)
Mn2 N20 . 2.299(4)
Mn3 O5 . 2.142(4)
Mn3 N16 2_676 2.183(4)
Mn3 N10 . 2.196(4)
Mn3 O6 . 2.248(4)
Mn3 N22 . 2.253(4)
Mn3 N21 . 2.254(4)
N8 Mn1 2_575 2.208(4)
N16 Mn3 2_676 2.183(4)
O2 H2B . 0.9700
O4 H4B . 0.9700
O6 H6B . 0.9700
O1W H1WA . 0.8500
O1W H1WC . 0.8500
O2W H2WA . 0.8500
O2W H2WB . 0.8500
O3W H3WA . 0.8501
O3W H3WC . 0.8501
O4W H4WD . 0.8500
O4W H4WB . 0.8500
O5W H5WA . 0.8500
O5W H5WB . 0.8501
O6W H6WB . 0.8500
O6W H6WC . 0.8500

loop_
_geom_torsion_atom_site_label_1
_geom_torsion_atom_site_label_2
_geom_torsion_atom_site_label_3
_geom_torsion_atom_site_label_4
_geom_torsion
N17 C17 C18 C19 -3.2(8)
N17 C17 C18 C29 175.0(5)
C17 C18 C19 C20 0.5(7)
C29 C18 C19 C20 -177.7(5)
C17 C18 C19 C30 -175.5(5)
C29 C18 C19 C30 6.3(8)
C18 C19 C20 C21 179.0(5)
C30 C19 C20 C21 -5.0(8)
C18 C19 C20 C28 2.7(7)
C30 C19 C20 C28 178.7(5)
C19 C20 C21 C22 -177.6(5)
C28 C20 C21 C22 -1.3(8)
C20 C21 C22 C23 4.1(9)
C21 C22 C23 C24 -179.4(6)
C21 C22 C23 C27 -5.0(8)
C22 C23 C24 C25 178.4(5)
C27 C23 C24 C25 4.1(8)
C22 C23 C24 C31 -2.6(8)
C27 C23 C24 C31 -177.0(5)
C23 C24 C25 C26 -0.6(8)
C31 C24 C25 C26 -179.6(5)
C23 C24 C25 C32 177.2(5)
C31 C24 C25 C32 -1.8(9)
C24 C25 C26 N18 -2.0(8)
C32 C25 C26 N18 -180.0(5)
C24 C23 C27 N18 -5.4(8)
C22 C23 C27 N18 179.9(5)
C24 C23 C27 C28 177.9(5)
C22 C23 C27 C28 3.1(7)
N18 C27 C28 N17 2.4(7)
C23 C27 C28 N17 179.2(5)
N18 C27 C28 C20 -177.5(5)
C23 C27 C28 C20 -0.7(8)
C21 C20 C28 N17 179.8(5)
C19 C20 C28 N17 -3.7(8)
C21 C20 C28 C27 -0.3(8)
C19 C20 C28 C27 176.2(5)
N19 C33 C34 C35 2.9(9)
N19 C33 C34 C45 -179.9(5)
C33 C34 C35 C36 -1.9(9)
C45 C34 C35 C36 -179.0(5)
C33 C34 C35 C46 -178.6(5)
C45 C34 C35 C46 4.2(9)
C34 C35 C36 C37 -177.8(5)
C46 C35 C36 C37 -1.1(9)
C34 C35 C36 C44 1.2(8)
C46 C35 C36 C44 177.9(5)
C35 C36 C37 C38 178.3(5)
C44 C36 C37 C38 -0.7(8)
C36 C37 C38 C39 1.6(9)
C37 C38 C39 C43 -0.9(8)
C37 C38 C39 C40 179.2(5)
C43 C39 C40 C41 -0.1(8)
C38 C39 C40 C41 179.8(5)
C43 C39 C40 C47 -176.9(5)
C38 C39 C40 C47 3.0(8)
C39 C40 C41 C42 3.9(8)
C47 C40 C41 C42 -179.4(5)
C39 C40 C41 C48 -177.6(5)
C47 C40 C41 C48 -0.8(8)
C40 C41 C42 N20 -4.9(8)
C48 C41 C42 N20 176.5(5)
C40 C39 C43 N20 -3.1(8)
C38 C39 C43 N20 176.9(5)
C40 C39 C43 C44 179.4(5)
C38 C39 C43 C44 -0.5(7)
C37 C36 C44 N19 177.8(5)
C35 C36 C44 N19 -1.3(8)
C37 C36 C44 C43 -0.8(7)
C35 C36 C44 C43 -179.8(5)
N20 C43 C44 N19 5.2(7)
C39 C43 C44 N19 -177.3(5)
N20 C43 C44 C36 -176.2(5)
C39 C43 C44 C36 1.4(7)
N21 C49 C50 C51 0.4(8)
N21 C49 C50 C61 -179.1(5)
C49 C50 C51 C52 -1.0(7)
C61 C50 C51 C52 178.4(4)
C49 C50 C51 C62 -177.7(5)
C61 C50 C51 C62 1.8(8)
C50 C51 C52 C53 -179.3(4)
C62 C51 C52 C53 -2.6(6)
C50 C51 C52 C60 1.0(6)
C62 C51 C52 C60 177.7(4)
C60 C52 C53 C54 0.0
C51 C52 C53 C54 -179.7(4)
C52 C53 C54 C55 0.0
C53 C54 C55 C59 0.0
C53 C54 C55 C56 -179.7(4)
C54 C55 C59 N22 -176.7(4)
C56 C55 C59 N22 3.0(4)
C54 C55 C59 C60 0.0
C56 C55 C59 C60 179.7(4)
N22 C59 C60 N21 -3.1(4)
C55 C59 C60 N21 -180.0(4)
N22 C59 C60 C52 176.9(4)
C55 C59 C60 C52 0.0
C53 C52 C60 N21 180.0(4)
C51 C52 C60 N21 -0.3(4)
C53 C52 C60 C59 0.0
C51 C52 C60 C59 179.7(4)
C59 C55 C56 C57 -5.4(6)
C54 C55 C56 C57 174.4(4)
C59 C55 C56 C63 175.1(4)
C54 C55 C56 C63 -5.1(6)
C55 C56 C57 C58 3.9(7)
C63 C56 C57 C58 -176.6(5)
C55 C56 C57 C64 -178.7(5)
C63 C56 C57 C64 0.8(8)
C56 C57 C58 N22 0.1(8)
C64 C57 C58 N22 -177.5(5)
C18 C17 N17 C28 2.4(8)
C18 C17 N17 Mn1 179.3(4)
C27 C28 N17 C17 -178.7(5)
C20 C28 N17 C17 1.2(8)
C27 C28 N17 Mn1 4.1(6)
C20 C28 N17 Mn1 -176.1(4)
C25 C26 N18 C27 0.9(8)
C25 C26 N18 Mn1 -171.3(4)
C28 C27 N18 C26 179.5(5)
C23 C27 N18 C26 2.8(8)
C28 C27 N18 Mn1 -7.6(6)
C23 C27 N18 Mn1 175.7(4)
C34 C33 N19 C44 -2.9(8)
C34 C33 N19 Mn2 -175.0(4)
C36 C44 N19 C33 2.1(8)
C43 C44 N19 C33 -179.3(5)
C36 C44 N19 Mn2 174.8(4)
C43 C44 N19 Mn2 -6.6(6)
C41 C42 N20 C43 1.7(8)
C41 C42 N20 Mn2 -177.1(4)
C39 C43 N20 C42 2.3(7)
C44 C43 N20 C42 179.8(4)
C39 C43 N20 Mn2 -178.8(4)
C44 C43 N20 Mn2 -1.3(6)
C50 C49 N21 C60 0.3(8)
C50 C49 N21 Mn3 -170.8(4)
C59 C60 N21 C49 179.7(4)
C52 C60 N21 C49 -0.3(6)
C59 C60 N21 Mn3 -8.2(4)
C52 C60 N21 Mn3 171.80(18)
C57 C58 N22 C59 -2.6(7)
C57 C58 N22 Mn3 167.4(4)
C55 C59 N22 C58 0.9(6)
C60 C59 N22 C58 -175.9(4)
C55 C59 N22 Mn3 -170.35(18)
C60 C59 N22 Mn3 12.8(4)
O1 C67 N23 C65 -12.7(10)
O1 C67 N23 C66 177.2(7)
O3 C71 N24 C70 -175.5(5)
O3 C71 N24 C69 3.2(8)
O5 C75 N25 C74 8.6(9)
O5 C75 N25 C73 179.7(5)
N23 C67 O1 Mn1 -172.9(5)
N24 C71 O3 Mn2 -164.4(4)
N25 C75 O5 Mn3 -127.9(5)
